data_7241576
loop_
_publ_author_name
'Lombard, Jean'
'Smith, Vincent J.'
'le Roex, Tanya'
'Haynes, Delia A.'

_publ_section_title
;
 Crystallisation of organic salts by sublimation: salt formation from the
 gas phase
;
_journal_issue 45
_journal_name_full CrystEngComm
_journal_page_first 7826
_journal_page_last 7831
_journal_paper_doi 10.1039/D0CE01470B
_journal_volume 22
_journal_year 2020
_chemical_formula_moiety 'C10 H8 N2, C2 H2 O4'
_chemical_formula_sum 'C12 H10 N2 O4'
_chemical_formula_weight 246.22
_chemical_name_common '4,4-bipyridine oxalic acid'
_space_group_crystal_system triclinic
_space_group_IT_number 2
_space_group_name_Hall '-P 1'
_space_group_name_H-M_alt 'P -1'
_atom_sites_solution_hydrogens mixed
_atom_sites_solution_primary direct
_atom_sites_solution_secondary difmap
_audit_creation_method SHELXL-2018/3
_audit_update_record
;
2020-08-17 deposited with the CCDC.	2020-10-23 downloaded from the CCDC.
;
_cell_angle_alpha 73.285(2)
_cell_angle_beta 72.292(2)
_cell_angle_gamma 72.343(2)
_cell_formula_units_Z 4
_cell_length_a 8.740(1)
_cell_length_b 9.849(1)
_cell_length_c 13.663(2)
_cell_measurement_reflns_used 9969
_cell_measurement_temperature 100(2)
_cell_measurement_theta_max 28.34
_cell_measurement_theta_min 2.22
_cell_volume 1042.6(2)
_computing_cell_refinement 'SAINT V8.37A (Bruker, 2016)'
_computing_data_collection 'APEX3 (Bruker, 2017)'
_computing_data_reduction 'SAINT V8.37A (Bruker, 2016)'
_computing_molecular_graphics 'X-seed (Barbour, 2001; Atwood & Barbour, 2003)'
_computing_structure_refinement 'SHELXL-2018/3 (Sheldrick, 2018)'
_computing_structure_solution 'SHELXT 2018/2 (Sheldrick, 2018)'
_diffrn_ambient_temperature 100(2)
_diffrn_detector 'CCD area detector'
_diffrn_detector_type 'Bruker APEX II'
_diffrn_measured_fraction_theta_full 0.996
_diffrn_measured_fraction_theta_max 0.996
_diffrn_measurement_device 'three-circle diffractometer'
_diffrn_measurement_device_type 'Bruker APEX DUO CCD area-detector'
_diffrn_measurement_method '\f and \w scans'
_diffrn_radiation_monochromator 'multilayer mirror optics'
_diffrn_radiation_type MoK\a
_diffrn_radiation_wavelength 0.71073
_diffrn_reflns_av_R_equivalents 0.0244
_diffrn_reflns_av_unetI/netI 0.0166
_diffrn_reflns_Laue_measured_fraction_full 0.996
_diffrn_reflns_Laue_measured_fraction_max 0.996
_diffrn_reflns_limit_h_max 11
_diffrn_reflns_limit_h_min -11
_diffrn_reflns_limit_k_max 13
_diffrn_reflns_limit_k_min -13
_diffrn_reflns_limit_l_max 18
_diffrn_reflns_limit_l_min -18
_diffrn_reflns_number 25165
_diffrn_reflns_point_group_measured_fraction_full 0.996
_diffrn_reflns_point_group_measured_fraction_max 0.996
_diffrn_reflns_theta_full 25.242
_diffrn_reflns_theta_max 28.343
_diffrn_reflns_theta_min 1.602
_diffrn_source 'microfocus sealed tube'
_diffrn_source_type 'Incoatec I\mS microsource'
_diffrn_standards_number 0
_exptl_absorpt_coefficient_mu 0.120
_exptl_absorpt_correction_T_max 1.0000
_exptl_absorpt_correction_T_min 0.8768
_exptl_absorpt_correction_type multi-scan
_exptl_absorpt_process_details 'SADABS, 2016/2'
_exptl_crystal_colour colourless
_exptl_crystal_density_diffrn 1.569
_exptl_crystal_density_method 'not measured'
_exptl_crystal_description plate
_exptl_crystal_F_000 512
_exptl_crystal_size_max 0.195
_exptl_crystal_size_mid 0.141
_exptl_crystal_size_min 0.125
_refine_diff_density_max 1.026
_refine_diff_density_min -0.308
_refine_diff_density_rms 0.114
_refine_ls_extinction_method none
_refine_ls_goodness_of_fit_ref 1.052
_refine_ls_hydrogen_treatment mixed
_refine_ls_matrix_type full
_refine_ls_number_parameters 341
_refine_ls_number_reflns 5192
_refine_ls_number_restraints 0
_refine_ls_restrained_S_all 1.052
_refine_ls_R_factor_all 0.0663
_refine_ls_R_factor_gt 0.0605
_refine_ls_shift/su_max 0.000
_refine_ls_shift/su_mean 0.000
_refine_ls_structure_factor_coef Fsqd
_refine_ls_weighting_details 'w=1/[\s^2^(Fo^2^)+(0.1196P)^2^+0.4187P] where P=(Fo^2^+2Fc^2^)/3'
_refine_ls_weighting_scheme calc
_refine_ls_wR_factor_gt 0.1713
_refine_ls_wR_factor_ref 0.1795
_reflns_Friedel_coverage 0.000
_reflns_number_gt 4440
_reflns_number_total 5192
_reflns_threshold_expression 'I > 2\s(I)'
_cod_data_source_file d0ce01470b2.cif
_cod_data_source_block 2b_100K
_cod_depositor_comments
;

2024-06-28
Z value and formula fixed to values more according to usual
chemical conventions.                 miguel
;
_cod_original_formula_sum 'C24 H20 N4 O8'
_cod_original_formula_weight 492.44
_cod_original_formula_moiety '2(C10 H8 N2), 2(C2 H2 O4)'
_cod_original_formula_units_Z 2
_cod_original_cell_volume 1042.5(2)
_cod_database_code 7241576
_shelx_shelxl_version_number 2018/3
_shelx_space_group_comment
;
The symmetry employed for this shelxl refinement is uniquely defined
by the following loop, which should always be used as a source of
symmetry information in preference to the above space-group names.
They are only intended as comments.
;
_shelx_estimated_absorpt_t_min 0.977
_shelx_estimated_absorpt_t_max 0.985

loop_
_space_group_symop_operation_xyz
'x, y, z'
'-x, -y, -z'

loop_
_atom_site_label
_atom_site_type_symbol
_atom_site_fract_x
_atom_site_fract_y
_atom_site_fract_z
_atom_site_U_iso_or_equiv
_atom_site_adp_type
_atom_site_occupancy
_atom_site_site_symmetry_order
_atom_site_calc_flag
_atom_site_refinement_flags_posn
_atom_site_refinement_flags_adp
_atom_site_refinement_flags_occupancy
_atom_site_disorder_assembly
_atom_site_disorder_group
O1 O 0.71322(11) 0.39577(10) 0.36648(8) 0.0143(2) Uani 1 1 d . . . . .
H1 H 0.773(5) 0.503(4) 0.372(3) 0.106(13) Uiso 1 1 d . . . . .
O2 O 0.46616(12) 0.55562(11) 0.37629(8) 0.0164(2) Uani 1 1 d . . . . .
C3 C 0.55431(16) 0.43525(14) 0.37063(10) 0.0105(3) Uani 1 1 d . . . . .
C4 C 0.48581(16) 0.30720(14) 0.36973(10) 0.0112(3) Uani 1 1 d . . . . .
O5 O 0.56315(13) 0.18126(11) 0.39186(9) 0.0209(3) Uani 1 1 d . . . . .
O6 O 0.34444(12) 0.34966(10) 0.34640(8) 0.0156(2) Uani 1 1 d . . . . .
H6 H 0.306(4) 0.250(3) 0.354(2) 0.078(10) Uiso 1 1 d . . . . .
H24 H 1.066(5) 0.574(5) 0.126(3) 0.122(15) Uiso 1 1 d . . . . .
H19 H 0.616(5) 0.341(4) 0.112(3) 0.114(14) Uiso 1 1 d . . . . .
N7 N 0.21819(13) 0.14138(12) 0.36123(8) 0.0103(2) Uani 1 1 d . . . . .
C8 C 0.08129(15) 0.17746(13) 0.32521(10) 0.0098(3) Uani 1 1 d . . . . .
H8 H 0.040760 0.276311 0.293512 0.012 Uiso 1 1 calc R U . . .
C9 C -0.00265(15) 0.07436(13) 0.33299(10) 0.0099(3) Uani 1 1 d . . . . .
H9 H -0.100756 0.102806 0.308360 0.012 Uiso 1 1 calc R U . . .
C10 C 0.05825(15) -0.07142(13) 0.37731(9) 0.0079(2) Uani 1 1 d . . . . .
C11 C 0.20121(15) -0.10720(13) 0.41511(10) 0.0097(3) Uani 1 1 d . . . . .
H11 H 0.245596 -0.205237 0.446512 0.012 Uiso 1 1 calc R U . . .
C12 C 0.27659(15) 0.00235(13) 0.40600(10) 0.0105(3) Uani 1 1 d . . . . .
H12 H 0.372588 -0.021828 0.432284 0.013 Uiso 1 1 calc R U . . .
C13 C -0.02395(15) -0.18528(13) 0.38034(9) 0.0088(2) Uani 1 1 d . . . . .
C14 C -0.19082(15) -0.15111(14) 0.37764(10) 0.0118(3) Uani 1 1 d . . . . .
H14 H -0.256162 -0.054319 0.376795 0.014 Uiso 1 1 calc R U . . .
C15 C -0.25905(15) -0.26003(14) 0.37621(10) 0.0127(3) Uani 1 1 d . . . . .
H15 H -0.372275 -0.236125 0.374827 0.015 Uiso 1 1 calc R U . . .
N16 N -0.17176(14) -0.39787(13) 0.37670(9) 0.0120(2) Uani 1 1 d . . . . .
C17 C -0.01287(15) -0.43146(13) 0.38023(10) 0.0113(3) Uani 1 1 d . . . . .
H17 H 0.048882 -0.529339 0.381067 0.014 Uiso 1 1 calc R U . . .
C18 C 0.06577(15) -0.32973(13) 0.38271(10) 0.0100(3) Uani 1 1 d . . . . .
H18 H 0.178441 -0.357841 0.385969 0.012 Uiso 1 1 calc R U . . .
O19 O 0.65433(11) 0.43179(10) 0.11771(8) 0.0140(2) Uani 1 1 d . . . . .
O20 O 0.89769(12) 0.26984(10) 0.11888(8) 0.0139(2) Uani 1 1 d . . . . .
C21 C 0.80947(15) 0.39198(13) 0.11966(9) 0.0082(3) Uani 1 1 d . . . . .
C22 C 0.87690(15) 0.51901(13) 0.12372(9) 0.0083(3) Uani 1 1 d . . . . .
O23 O 0.78727(11) 0.64038(10) 0.12675(8) 0.0125(2) Uani 1 1 d . . . . .
O24 O 1.03249(11) 0.47908(10) 0.12397(8) 0.0122(2) Uani 1 1 d . . . . .
N25 N 1.14901(13) 0.68403(12) 0.12679(8) 0.0091(2) Uani 1 1 d . . . . .
C26 C 1.07083(15) 0.82540(14) 0.10844(10) 0.0103(3) Uani 1 1 d . . . . .
H26 H 0.963938 0.851964 0.095073 0.012 Uiso 1 1 calc R U . . .
C27 C 1.14113(15) 0.93410(13) 0.10835(10) 0.0098(3) Uani 1 1 d . . . . .
H27 H 1.082218 1.033406 0.096061 0.012 Uiso 1 1 calc R U . . .
C28 C 1.29996(14) 0.89646(13) 0.12655(9) 0.0066(2) Uani 1 1 d . . . . .
C29 C 1.37899(15) 0.74868(13) 0.14628(10) 0.0091(3) Uani 1 1 d . . . . .
H29 H 1.486270 0.718375 0.159451 0.011 Uiso 1 1 calc R U . . .
C30 C 1.29913(15) 0.64647(13) 0.14644(10) 0.0097(3) Uani 1 1 d . . . . .
H30 H 1.353031 0.545950 0.161050 0.012 Uiso 1 1 calc R U . . .
C31 C 1.38109(14) 1.00991(13) 0.12465(9) 0.0070(2) Uani 1 1 d . . . . .
C32 C 1.53013(15) 0.97266(13) 0.15607(10) 0.0102(3) Uani 1 1 d . . . . .
H32 H 1.581365 0.873213 0.179381 0.012 Uiso 1 1 calc R U . . .
C33 C 1.60174(16) 1.08200(14) 0.15279(10) 0.0112(3) Uani 1 1 d . . . . .
H33 H 1.701653 1.055663 0.175154 0.013 Uiso 1 1 calc R U . . .
N34 N 1.53528(13) 1.22350(12) 0.11925(8) 0.0096(2) Uani 1 1 d . . . . .
C35 C 1.39429(15) 1.26034(13) 0.08790(10) 0.0104(3) Uani 1 1 d . . . . .
H35 H 1.347907 1.360620 0.063150 0.013 Uiso 1 1 calc R U . . .
C36 C 1.31334(15) 1.15771(13) 0.09018(10) 0.0094(3) Uani 1 1 d . . . . .
H36 H 1.212545 1.187922 0.068413 0.011 Uiso 1 1 calc R U . . .

loop_
_atom_site_aniso_label
_atom_site_aniso_U_11
_atom_site_aniso_U_22
_atom_site_aniso_U_33
_atom_site_aniso_U_23
_atom_site_aniso_U_13
_atom_site_aniso_U_12
O1 0.0096(4) 0.0112(4) 0.0245(5) -0.0058(4) -0.0062(4) -0.0021(3)
O2 0.0121(5) 0.0109(4) 0.0284(5) -0.0067(4) -0.0071(4) -0.0010(4)
C3 0.0121(6) 0.0093(6) 0.0114(5) -0.0016(4) -0.0041(4) -0.0038(4)
C4 0.0105(6) 0.0103(6) 0.0128(6) -0.0023(4) -0.0026(4) -0.0030(4)
O5 0.0185(5) 0.0097(5) 0.0380(6) -0.0037(4) -0.0142(4) -0.0021(4)
O6 0.0117(5) 0.0112(4) 0.0265(5) -0.0024(4) -0.0081(4) -0.0044(4)
N7 0.0110(5) 0.0101(5) 0.0110(5) -0.0038(4) -0.0015(4) -0.0038(4)
C8 0.0118(6) 0.0069(5) 0.0109(5) -0.0018(4) -0.0023(4) -0.0030(4)
C9 0.0111(6) 0.0083(5) 0.0113(6) -0.0028(4) -0.0030(4) -0.0026(4)
C10 0.0083(5) 0.0077(5) 0.0068(5) -0.0021(4) 0.0007(4) -0.0028(4)
C11 0.0106(6) 0.0065(5) 0.0118(5) -0.0012(4) -0.0036(4) -0.0015(4)
C12 0.0106(5) 0.0101(6) 0.0123(6) -0.0026(4) -0.0027(4) -0.0044(4)
C13 0.0103(6) 0.0095(6) 0.0071(5) -0.0012(4) -0.0018(4) -0.0036(4)
C14 0.0107(6) 0.0109(6) 0.0149(6) -0.0038(4) -0.0031(4) -0.0033(4)
C15 0.0098(5) 0.0145(6) 0.0155(6) -0.0035(5) -0.0037(4) -0.0041(5)
N16 0.0131(5) 0.0125(5) 0.0129(5) -0.0027(4) -0.0035(4) -0.0061(4)
C17 0.0119(6) 0.0089(5) 0.0137(6) -0.0028(4) -0.0027(4) -0.0032(4)
C18 0.0088(5) 0.0105(6) 0.0119(5) -0.0029(4) -0.0026(4) -0.0034(4)
O19 0.0073(4) 0.0088(4) 0.0276(5) -0.0041(4) -0.0067(4) -0.0014(3)
O20 0.0120(4) 0.0081(4) 0.0234(5) -0.0045(4) -0.0084(4) 0.0003(3)
C21 0.0092(6) 0.0063(5) 0.0086(5) -0.0003(4) -0.0031(4) -0.0012(4)
C22 0.0090(6) 0.0067(5) 0.0088(5) -0.0005(4) -0.0028(4) -0.0016(4)
O23 0.0102(4) 0.0069(4) 0.0208(5) -0.0039(4) -0.0055(4) -0.0002(3)
O24 0.0080(4) 0.0075(4) 0.0227(5) -0.0034(4) -0.0062(4) -0.0012(3)
N25 0.0097(5) 0.0096(5) 0.0099(5) -0.0028(4) -0.0024(4) -0.0040(4)
C26 0.0094(5) 0.0101(6) 0.0139(6) -0.0035(4) -0.0061(4) -0.0017(4)
C27 0.0101(6) 0.0072(5) 0.0137(6) -0.0031(4) -0.0061(4) -0.0002(4)
C28 0.0079(5) 0.0068(5) 0.0056(5) -0.0022(4) -0.0012(4) -0.0019(4)
C29 0.0072(5) 0.0088(6) 0.0116(6) -0.0010(4) -0.0032(4) -0.0025(4)
C30 0.0089(5) 0.0063(5) 0.0134(6) -0.0008(4) -0.0027(4) -0.0022(4)
C31 0.0072(5) 0.0084(6) 0.0058(5) -0.0027(4) -0.0008(4) -0.0023(4)
C32 0.0114(6) 0.0068(5) 0.0149(6) -0.0028(4) -0.0073(5) -0.0009(4)
C33 0.0102(6) 0.0106(6) 0.0160(6) -0.0041(5) -0.0065(5) -0.0026(4)
N34 0.0089(5) 0.0097(5) 0.0115(5) -0.0035(4) -0.0017(4) -0.0039(4)
C35 0.0087(5) 0.0079(5) 0.0142(6) -0.0010(4) -0.0024(4) -0.0030(4)
C36 0.0082(5) 0.0084(5) 0.0123(6) -0.0013(4) -0.0037(4) -0.0026(4)

loop_
_atom_type_symbol
_atom_type_description
_atom_type_scat_dispersion_real
_atom_type_scat_dispersion_imag
_atom_type_scat_source
C C 0.0033 0.0016 'International Tables Vol C Tables 4.2.6.8 and 6.1.1.4'
H H 0.0000 0.0000 'International Tables Vol C Tables 4.2.6.8 and 6.1.1.4'
N N 0.0061 0.0033 'International Tables Vol C Tables 4.2.6.8 and 6.1.1.4'
O O 0.0106 0.0060 'International Tables Vol C Tables 4.2.6.8 and 6.1.1.4'

loop_
_geom_angle_atom_site_label_1
_geom_angle_atom_site_label_2
_geom_angle_atom_site_label_3
_geom_angle
_geom_angle_site_symmetry_1
_geom_angle_site_symmetry_3
_geom_angle_publ_flag
C3 O1 H1 113.0(16) . . ?
O2 C3 O1 125.69(12) . . ?
O2 C3 C4 122.01(11) . . ?
O1 C3 C4 112.29(10) . . ?
O5 C4 O6 126.33(12) . . ?
O5 C4 C3 120.39(11) . . ?
O6 C4 C3 113.26(11) . . ?
C4 O6 H6 106.0(16) . . ?
C12 N7 C8 119.66(10) . . ?
C12 N7 H6 118.4(12) . . ?
C8 N7 H6 122.0(12) . . ?
N7 C8 C9 121.78(11) . . ?
N7 C8 H8 119.1 . . ?
C9 C8 H8 119.1 . . ?
C8 C9 C10 119.39(11) . . ?
C8 C9 H9 120.3 . . ?
C10 C9 H9 120.3 . . ?
C9 C10 C11 118.08(11) . . ?
C9 C10 C13 120.26(11) . . ?
C11 C10 C13 121.62(11) . . ?
C12 C11 C10 119.11(11) . . ?
C12 C11 H11 120.4 . . ?
C10 C11 H11 120.4 . . ?
N7 C12 C11 121.96(11) . . ?
N7 C12 H12 119.0 . . ?
C11 C12 H12 119.0 . . ?
C18 C13 C14 117.95(11) . . ?
C18 C13 C10 120.36(11) . . ?
C14 C13 C10 121.66(11) . . ?
C15 C14 C13 119.23(12) . . ?
C15 C14 H14 120.4 . . ?
C13 C14 H14 120.4 . . ?
N16 C15 C14 122.59(12) . . ?
N16 C15 H15 118.7 . . ?
C14 C15 H15 118.7 . . ?
C17 N16 C15 118.46(11) . . ?
N16 C17 C18 123.00(11) . . ?
N16 C17 H17 118.5 . . ?
C18 C17 H17 118.5 . . ?
C17 C18 C13 118.75(11) . . ?
C17 C18 H18 120.6 . . ?
C13 C18 H18 120.6 . . ?
C21 O19 H19 110(2) . . ?
O20 C21 O19 125.79(11) . . ?
O20 C21 C22 121.35(12) . . ?
O19 C21 C22 112.86(11) . . ?
O23 C22 O24 126.32(11) . . ?
O23 C22 C21 121.14(12) . . ?
O24 C22 C21 112.54(11) . . ?
C22 O24 H24 106(2) . . ?
C30 N25 C26 119.01(10) . . ?
C30 N25 H24 122.0(16) . . ?
C26 N25 H24 118.9(16) . . ?
N25 C26 C27 122.01(11) . . ?
N25 C26 H26 119.0 . . ?
C27 C26 H26 119.0 . . ?
C26 C27 C28 119.56(11) . . ?
C26 C27 H27 120.2 . . ?
C28 C27 H27 120.2 . . ?
C29 C28 C27 117.63(11) . . ?
C29 C28 C31 121.18(11) . . ?
C27 C28 C31 121.20(11) . . ?
C30 C29 C28 119.23(11) . . ?
C30 C29 H29 120.4 . . ?
C28 C29 H29 120.4 . . ?
N25 C30 C29 122.54(11) . . ?
N25 C30 H30 118.7 . . ?
C29 C30 H30 118.7 . . ?
C36 C31 C32 117.38(11) . . ?
C36 C31 C28 121.19(11) . . ?
C32 C31 C28 121.43(11) . . ?
C33 C32 C31 119.50(11) . . ?
C33 C32 H32 120.2 . . ?
C31 C32 H32 120.2 . . ?
N34 C33 C32 122.40(11) . . ?
N34 C33 H33 118.8 . . ?
C32 C33 H33 118.8 . . ?
C33 N34 C35 118.68(11) . . ?
N34 C35 C36 122.55(11) . . ?
N34 C35 H35 118.7 . . ?
C36 C35 H35 118.7 . . ?
C35 C36 C31 119.49(11) . . ?
C35 C36 H36 120.3 . . ?
C31 C36 H36 120.3 . . ?

loop_
_geom_bond_atom_site_label_1
_geom_bond_atom_site_label_2
_geom_bond_distance
_geom_bond_site_symmetry_2
_geom_bond_publ_flag
O1 C3 1.3117(15) . ?
O1 H1 1.34(4) . ?
O2 C3 1.2113(16) . ?
C3 C4 1.5557(17) . ?
C4 O5 1.2193(16) . ?
C4 O6 1.2855(16) . ?
O6 H6 1.10(3) . ?
N7 C12 1.3393(16) . ?
N7 C8 1.3415(16) . ?
N7 H6 1.46(3) . ?
C8 C9 1.3866(16) . ?
C8 H8 0.9500 . ?
C9 C10 1.3942(16) . ?
C9 H9 0.9500 . ?
C10 C11 1.4046(16) . ?
C10 C13 1.4896(16) . ?
C11 C12 1.3848(16) . ?
C11 H11 0.9500 . ?
C12 H12 0.9500 . ?
C13 C18 1.3972(17) . ?
C13 C14 1.4034(17) . ?
C14 C15 1.3834(17) . ?
C14 H14 0.9500 . ?
C15 N16 1.3396(17) . ?
C15 H15 0.9500 . ?
N16 C17 1.3390(16) . ?
C17 C18 1.3888(16) . ?
C17 H17 0.9500 . ?
C18 H18 0.9500 . ?
O19 C21 1.2985(15) . ?
O19 H19 1.07(4) . ?
O20 C21 1.2171(15) . ?
C21 C22 1.5565(18) . ?
C22 O23 1.2185(15) . ?
C22 O24 1.2968(15) . ?
O24 H24 1.07(4) . ?
N25 C30 1.3390(16) . ?
N25 C26 1.3396(16) . ?
N25 H24 1.48(4) . ?
C26 C27 1.3862(17) . ?
C26 H26 0.9500 . ?
C27 C28 1.4039(16) . ?
C27 H27 0.9500 . ?
C28 C29 1.3950(17) . ?
C28 C31 1.4848(17) . ?
C29 C30 1.3872(16) . ?
C29 H29 0.9500 . ?
C30 H30 0.9500 . ?
C31 C36 1.3941(17) . ?
C31 C32 1.4055(16) . ?
C32 C33 1.3846(17) . ?
C32 H32 0.9500 . ?
C33 N34 1.3390(17) . ?
C33 H33 0.9500 . ?
N34 C35 1.3394(16) . ?
C35 C36 1.3876(16) . ?
C35 H35 0.9500 . ?
C36 H36 0.9500 . ?

loop_
_geom_hbond_atom_site_label_D
_geom_hbond_atom_site_label_H
_geom_hbond_atom_site_label_A
_geom_hbond_distance_DH
_geom_hbond_distance_HA
_geom_hbond_distance_DA
_geom_hbond_angle_DHA
_geom_hbond_site_symmetry_A
_geom_hbond_publ_flag
O6 H6 N7 1.10(3) 1.46(3) 2.5425(14) 166(3) . yes
O24 H24 N25 1.07(4) 1.48(4) 2.5354(14) 167(4) . yes
O19 H19 N34 1.07(4) 1.50(4) 2.5588(14) 169(4) 1_445 yes

loop_
_geom_torsion_atom_site_label_1
_geom_torsion_atom_site_label_2
_geom_torsion_atom_site_label_3
_geom_torsion_atom_site_label_4
_geom_torsion
_geom_torsion_site_symmetry_1
_geom_torsion_site_symmetry_2
_geom_torsion_site_symmetry_3
_geom_torsion_site_symmetry_4
_geom_torsion_publ_flag
O2 C3 C4 O5 -160.48(14) . . . . ?
O1 C3 C4 O5 18.43(17) . . . . ?
O2 C3 C4 O6 18.11(18) . . . . ?
O1 C3 C4 O6 -162.98(11) . . . . ?
C12 N7 C8 C9 0.05(19) . . . . ?
N7 C8 C9 C10 -1.42(19) . . . . ?
C8 C9 C10 C11 1.69(18) . . . . ?
C8 C9 C10 C13 -176.16(11) . . . . ?
C9 C10 C11 C12 -0.69(18) . . . . ?
C13 C10 C11 C12 177.13(11) . . . . ?
C8 N7 C12 C11 1.01(19) . . . . ?
C10 C11 C12 N7 -0.67(19) . . . . ?
C9 C10 C13 C18 153.64(12) . . . . ?
C11 C10 C13 C18 -24.13(17) . . . . ?
C9 C10 C13 C14 -24.36(17) . . . . ?
C11 C10 C13 C14 157.87(12) . . . . ?
C18 C13 C14 C15 -0.73(18) . . . . ?
C10 C13 C14 C15 177.31(11) . . . . ?
C13 C14 C15 N16 -0.39(19) . . . . ?
C14 C15 N16 C17 0.98(19) . . . . ?
C15 N16 C17 C18 -0.43(19) . . . . ?
N16 C17 C18 C13 -0.69(19) . . . . ?
C14 C13 C18 C17 1.23(17) . . . . ?
C10 C13 C18 C17 -176.84(10) . . . . ?
O20 C21 C22 O23 -178.42(11) . . . . ?
O19 C21 C22 O23 1.36(18) . . . . ?
O20 C21 C22 O24 1.24(18) . . . . ?
O19 C21 C22 O24 -178.98(9) . . . . ?
C30 N25 C26 C27 0.51(18) . . . . ?
N25 C26 C27 C28 0.88(19) . . . . ?
C26 C27 C28 C29 -1.31(18) . . . . ?
C26 C27 C28 C31 178.57(11) . . . . ?
C27 C28 C29 C30 0.41(17) . . . . ?
C31 C28 C29 C30 -179.46(11) . . . . ?
C26 N25 C30 C29 -1.47(18) . . . . ?
C28 C29 C30 N25 1.00(19) . . . . ?
C29 C28 C31 C36 170.60(10) . . . . ?
C27 C28 C31 C36 -9.27(19) . . . . ?
C29 C28 C31 C32 -8.50(19) . . . . ?
C27 C28 C31 C32 171.62(11) . . . . ?
C36 C31 C32 C33 0.70(18) . . . . ?
C28 C31 C32 C33 179.84(11) . . . . ?
C31 C32 C33 N34 -0.9(2) . . . . ?
C32 C33 N34 C35 0.09(19) . . . . ?
C33 N34 C35 C36 0.89(19) . . . . ?
N34 C35 C36 C31 -1.04(19) . . . . ?
C32 C31 C36 C35 0.21(18) . . . . ?
C28 C31 C36 C35 -178.93(11) . . . . ?
